data_4072722
loop_
_publ_author_name
'Douglas, Thomas M.'
'Molinos, Eduardo'
'Brayshaw, Simon K.'
'Weller, Andrew S.'

_publ_section_title
;
 Rhodium Phosphine Olefin Complexes of the Weakly Coordinating Anions
 [BArF4]-and [1-closo-CB11H6Br6]-. Kinetic versus Thermodynamic Factors in
 Anion Coordination and Complex Reactivity
;
_journal_issue 3
_journal_name_full Organometallics
_journal_page_first 463
_journal_paper_doi 10.1021/om060975d
_journal_volume 26
_journal_year 2007
_chemical_formula_moiety 'C47 H37 B F24 P Rh'
_chemical_formula_sum 'C47 H37 B F24 P Rh'
_chemical_formula_weight 1202.46
_chemical_name_common 'Compound 1'
_chemical_name_systematic
;
?
;
_space_group_IT_number 14
_symmetry_cell_setting monoclinic
_symmetry_space_group_name_Hall '-P 2ybc'
_symmetry_space_group_name_H-M 'P 1 21/c 1'
_atom_sites_solution_hydrogens geom
_atom_sites_solution_primary direct
_atom_sites_solution_secondary difmap
_audit_creation_method SHELXL-97
_cell_angle_alpha 90.00
_cell_angle_beta 108.7753(4)
_cell_angle_gamma 90.00
_cell_formula_units_Z 4
_cell_length_a 12.1862(1)
_cell_length_b 22.2631(2)
_cell_length_c 18.4958(1)
_cell_measurement_reflns_used 107324
_cell_measurement_temperature 150(2)
_cell_measurement_theta_max 27.878
_cell_measurement_theta_min 3.395
_cell_volume 4750.94(6)
_computing_cell_refinement 'HKL Scalepack (Otwinowski & Minor 1997)'
_computing_data_collection 'Collect, Nonius program suite version 1.9 (1997)'
_computing_data_reduction 'Denzo and Scalepack (Otwinowski & Minor, 1997)'
_computing_molecular_graphics 'ORTEP3 for Windows - L. J. Farrugia, J. Appl. Crystallogr. 1997, 30, 565'
_computing_publication_material 'SHELX97-2, G. M. Sheldrick'
_computing_structure_refinement
;
 SHELX97-2 Program for Crystal Structure Analysis. G. M. Sheldrick,
 Institut f. Anorg. Chemie der Universit\"at, Tammanstrasse 4, 
 D-3400 G\"ottingen, Germany, 1998.
;
_computing_structure_solution
; 
 SIR97- Altomare A., Burla M.C., Camalli M., Cascarano G.L., Giacovazzo C. , 
 Guagliardi A., Moliterni A.G.G., Polidori G.,Spagna R. 
 (1999) J. Appl. Cryst. 32, 115-119.
;
_diffrn_ambient_temperature 150(2)
_diffrn_measured_fraction_theta_full 0.995
_diffrn_measured_fraction_theta_max 0.995
_diffrn_measurement_device_type 'Nonius Kappa CCD'
_diffrn_measurement_method '734 1.0 degree images with \f and \w scans'
_diffrn_radiation_monochromator graphite
_diffrn_radiation_source 'fine-focus sealed tube'
_diffrn_radiation_type MoK\a
_diffrn_radiation_wavelength 0.71073
_diffrn_reflns_av_R_equivalents 0.0531
_diffrn_reflns_av_sigmaI/netI 0.0283
_diffrn_reflns_limit_h_max 16
_diffrn_reflns_limit_h_min -16
_diffrn_reflns_limit_k_max 29
_diffrn_reflns_limit_k_min -29
_diffrn_reflns_limit_l_max 24
_diffrn_reflns_limit_l_min -24
_diffrn_reflns_number 71210
_diffrn_reflns_theta_full 27.85
_diffrn_reflns_theta_max 27.85
_diffrn_reflns_theta_min 4.16
_diffrn_standards_decay_% 0
_exptl_absorpt_coefficient_mu 0.523
_exptl_absorpt_correction_T_max 0.922
_exptl_absorpt_correction_T_min 0.810
_exptl_absorpt_correction_type multi-scan
_exptl_absorpt_process_details 'SORTAV (Blessing, 1995)'
_exptl_crystal_colour yellow
_exptl_crystal_density_diffrn 1.681
_exptl_crystal_density_method 'not measured'
_exptl_crystal_description slab
_exptl_crystal_F_000 2400
_exptl_crystal_size_max 0.60
_exptl_crystal_size_mid 0.25
_exptl_crystal_size_min 0.10
_refine_diff_density_max 1.759
_refine_diff_density_min -0.819
_refine_diff_density_rms 0.073
_refine_ls_extinction_method none
_refine_ls_goodness_of_fit_ref 1.091
_refine_ls_hydrogen_treatment mixed
_refine_ls_matrix_type full
_refine_ls_number_parameters 865
_refine_ls_number_reflns 11248
_refine_ls_number_restraints 104
_refine_ls_restrained_S_all 1.154
_refine_ls_R_factor_all 0.0538
_refine_ls_R_factor_gt 0.0445
_refine_ls_shift/su_max 0.001
_refine_ls_shift/su_mean 0.000
_refine_ls_structure_factor_coef Fsqd
_refine_ls_weighting_details 'calc w=1/[\s^2^(Fo^2^)+(0.0485P)^2^+6.6126P] where P=(Fo^2^+2Fc^2^)/3'
_refine_ls_weighting_scheme calc
_refine_ls_wR_factor_gt 0.1114
_refine_ls_wR_factor_ref 0.1165
_reflns_number_gt 9640
_reflns_number_total 11248
_reflns_threshold_expression >2sigma(I)
_cod_data_source_file om060975dsi20061023_024643.cif
_cod_data_source_block k06asw17
_cod_depositor_comments
;
The following automatic conversions were performed:

'_symmetry_cell_setting' value 'Monoclinic' changed to 'monoclinic'
according to /home/saulius/struct/CIF-dictionaries/cif_core.dic
dictionary named 'cif_core.dic' version 2.4.1 from 2010-06-29.

Automatic conversion script
Id: cif_fix_values 1715 2011-07-08 13:25:40Z adriana 
;
_cod_original_sg_symbol_H-M 'P 21/c'
_cod_database_code 4072722

loop_
_symmetry_equiv_pos_as_xyz
'x, y, z'
'-x, y+1/2, -z+1/2'
'-x, -y, -z'
'x, -y-1/2, z-1/2'

loop_
_atom_site_label
_atom_site_type_symbol
_atom_site_fract_x
_atom_site_fract_y
_atom_site_fract_z
_atom_site_U_iso_or_equiv
_atom_site_adp_type
_atom_site_occupancy
_atom_site_symmetry_multiplicity
_atom_site_calc_flag
_atom_site_refinement_flags
_atom_site_disorder_assembly
_atom_site_disorder_group
Rh Rh 0.099792(18) 0.070185(9) 0.758759(12) 0.02544(7) Uani 1 1 d . . .
P P -0.07577(7) 0.06866(3) 0.77578(4) 0.02906(16) Uani 1 1 d . . .
C1 C -0.0330(3) 0.10236(15) 0.8716(2) 0.0409(7) Uani 1 1 d . . .
H1 H -0.0967 0.1058 0.8946 0.049 Uiso 1 1 calc R . .
C2 C 0.0233(4) 0.16228(17) 0.8615(3) 0.0551(10) Uani 1 1 d . . .
H2A H -0.0274 0.1858 0.8182 0.066 Uiso 1 1 calc R . .
H2B H 0.0439 0.1869 0.9085 0.066 Uiso 1 1 calc R . .
C3 C 0.1304(4) 0.13891(17) 0.8453(2) 0.0483(9) Uani 1 1 d . . .
C4 C 0.1594(3) 0.08185(17) 0.87954(19) 0.0427(8) Uani 1 1 d . . .
C5 C 0.0716(3) 0.06467(17) 0.91802(19) 0.0448(8) Uani 1 1 d . . .
H5A H 0.0980 0.0761 0.9727 0.054 Uiso 1 1 calc R . .
H5B H 0.0542 0.0211 0.9132 0.054 Uiso 1 1 calc R . .
C11 C -0.1922(3) 0.11189(15) 0.7084(2) 0.0402(7) Uani 1 1 d . A .
H11 H -0.2232 0.0842 0.6639 0.048 Uiso 1 1 calc R . .
C12 C -0.1624(4) 0.1690(2) 0.6729(3) 0.0675(13) Uani 1 1 d . . .
H12C H -0.0917 0.1878 0.7080 0.081 Uiso 0.372(9) 1 calc PR A 2
H12D H -0.1485 0.1596 0.6243 0.081 Uiso 0.372(9) 1 calc PR A 2
H12A H -0.0798 0.1794 0.6976 0.081 Uiso 0.628(9) 1 d PR A 1
H12B H -0.1762 0.1632 0.6176 0.081 Uiso 0.628(9) 1 d PR A 1
C13A C -0.2374(10) 0.2176(5) 0.6848(6) 0.037(2) Uani 0.628(9) 1 d P A 1
H13A H -0.2543 0.2476 0.6432 0.044 Uiso 0.628(9) 1 calc PR A 1
H13B H -0.2011 0.2380 0.7343 0.044 Uiso 0.628(9) 1 calc PR A 1
C13B C -0.2637(18) 0.2105(10) 0.6589(11) 0.044(4) Uani 0.372(9) 1 d P A 2
H13C H -0.2384 0.2486 0.6870 0.052 Uiso 0.372(9) 1 calc PR A 2
H13D H -0.2958 0.2199 0.6037 0.052 Uiso 0.372(9) 1 calc PR A 2
C14 C -0.3509(3) 0.18260(17) 0.6841(3) 0.0519(10) Uani 1 1 d . . .
H14A H -0.3983 0.2064 0.7084 0.062 Uiso 0.628(9) 1 calc PR A 1
H14B H -0.3988 0.1715 0.6316 0.062 Uiso 0.628(9) 1 calc PR A 1
H14C H -0.4164 0.1704 0.6390 0.062 Uiso 0.372(9) 1 d PR A 2
H14D H -0.3811 0.2103 0.7152 0.062 Uiso 0.372(9) 1 d PR A 2
C15 C -0.2979(3) 0.12686(18) 0.7320(3) 0.0512(10) Uani 1 1 d . A .
H15A H -0.2749 0.1359 0.7873 0.061 Uiso 1 1 calc R . .
H15B H -0.3536 0.0931 0.7205 0.061 Uiso 1 1 calc R . .
C21 C -0.1375(3) -0.00525(14) 0.78414(18) 0.0338(6) Uani 1 1 d . A .
H21 H -0.0711 -0.0321 0.8111 0.041 Uiso 1 1 calc R . .
C22 C -0.2217(4) -0.00574(17) 0.8319(2) 0.0517(10) Uani 1 1 d . . .
H22A H -0.2382 0.0357 0.8450 0.062 Uiso 0.628(9) 1 calc PR A 1
H22B H -0.1883 -0.0288 0.8797 0.062 Uiso 0.628(9) 1 calc PR A 1
H22C H -0.1788 -0.0048 0.8874 0.062 Uiso 0.372(9) 1 d PR A 2
H22D H -0.2759 0.0287 0.8186 0.062 Uiso 0.372(9) 1 d PR A 2
C23A C -0.3376(8) -0.0374(4) 0.7778(6) 0.066(2) Uani 0.628(9) 1 d P A 1
H23A H -0.3760 -0.0610 0.8082 0.080 Uiso 0.628(9) 1 calc PR A 1
H23B H -0.3929 -0.0073 0.7470 0.080 Uiso 0.628(9) 1 calc PR A 1
C23B C -0.2820(11) -0.0615(5) 0.8100(8) 0.052(3) Uani 0.372(9) 1 d P A 2
H23C H -0.3521 -0.0640 0.8258 0.062 Uiso 0.372(9) 1 calc PR A 2
H23D H -0.2313 -0.0966 0.8300 0.062 Uiso 0.372(9) 1 calc PR A 2
C24A C -0.2936(10) -0.0776(4) 0.7279(8) 0.052(2) Uani 0.628(9) 1 d P A 1
H24A H -0.3567 -0.0895 0.6812 0.062 Uiso 0.628(9) 1 calc PR A 1
H24B H -0.2564 -0.1142 0.7556 0.062 Uiso 0.628(9) 1 calc PR A 1
C24B C -0.3124(19) -0.0549(8) 0.7220(15) 0.063(5) Uani 0.372(9) 1 d P A 2
H24C H -0.3406 -0.0935 0.6961 0.075 Uiso 0.372(9) 1 calc PR A 2
H24D H -0.3734 -0.0241 0.7022 0.075 Uiso 0.372(9) 1 calc PR A 2
C25 C -0.2040(4) -0.03642(17) 0.7087(2) 0.0489(9) Uani 1 1 d . . .
H25A H -0.1507 -0.0604 0.6897 0.059 Uiso 0.628(9) 1 calc PR A 1
H25B H -0.2436 -0.0065 0.6694 0.059 Uiso 0.628(9) 1 calc PR A 1
H25C H -0.1604 -0.0713 0.6989 0.059 Uiso 0.372(9) 1 d PR A 2
H25D H -0.2208 -0.0082 0.6651 0.059 Uiso 0.372(9) 1 d PR A 2
C31 C 0.1829(2) -0.01670(12) 0.71656(15) 0.0231(5) Uani 1 1 d . . .
C32 C 0.2674(2) 0.02843(12) 0.74831(17) 0.0272(5) Uani 1 1 d . . .
H32 H 0.3344 0.0179 0.7895 0.033 Uiso 1 1 calc R . .
C33 C 0.2563(2) 0.08803(13) 0.72142(18) 0.0299(6) Uani 1 1 d . A .
C34 C 0.1604(3) 0.10621(13) 0.65892(17) 0.0311(6) Uani 1 1 d . . .
H34 H 0.1560 0.1453 0.6376 0.037 Uiso 1 1 calc R . .
C35 C 0.0725(3) 0.06406(13) 0.63001(16) 0.0285(6) Uani 1 1 d . A .
C36 C 0.0813(2) 0.00456(12) 0.66039(15) 0.0243(5) Uani 1 1 d . . .
H36 H 0.0167 -0.0217 0.6423 0.029 Uiso 1 1 calc R . .
C37 C 0.3534(3) 0.13204(13) 0.7565(2) 0.0440(8) Uani 1 1 d D . .
C38 C -0.0275(3) 0.07920(13) 0.55966(18) 0.0413(8) Uani 1 1 d D . .
C41 C 0.3099(2) -0.09717(11) 0.81847(15) 0.0238(5) Uani 1 1 d . . .
C42 C 0.2976(3) -0.07046(12) 0.88407(16) 0.0279(5) Uani 1 1 d . . .
H42 H 0.2330 -0.0450 0.8789 0.034 Uiso 1 1 calc R . .
C43 C 0.3769(3) -0.07985(13) 0.95648(17) 0.0344(6) Uani 1 1 d . A .
C44 C 0.4728(3) -0.11629(14) 0.96642(18) 0.0372(7) Uani 1 1 d . . .
H44 H 0.5268 -0.1232 1.0158 0.045 Uiso 1 1 calc R . .
C45 C 0.4877(3) -0.14230(14) 0.90249(18) 0.0344(6) Uani 1 1 d . . .
C46 C 0.4084(2) -0.13338(13) 0.83021(16) 0.0278(6) Uani 1 1 d . . .
H46 H 0.4212 -0.1523 0.7876 0.033 Uiso 1 1 calc R . .
C47 C 0.3546(3) -0.05134(16) 1.02376(19) 0.0513(10) Uani 1 1 d D . .
C48 C 0.5904(3) -0.18288(19) 0.9124(2) 0.0522(9) Uani 1 1 d . . .
C51 C 0.2602(2) -0.11434(12) 0.66792(15) 0.0248(5) Uani 1 1 d . . .
C52 C 0.3165(2) -0.07791(13) 0.62919(16) 0.0290(6) Uani 1 1 d . . .
H52 H 0.3220 -0.0360 0.6391 0.035 Uiso 1 1 calc R . .
C53 C 0.3648(3) -0.10141(15) 0.57646(17) 0.0338(6) Uani 1 1 d . A .
C54 C 0.3593(3) -0.16246(15) 0.56027(18) 0.0355(7) Uani 1 1 d . . .
H54 H 0.3932 -0.1785 0.5248 0.043 Uiso 1 1 calc R . .
C55 C 0.3031(3) -0.19918(14) 0.59733(17) 0.0330(6) Uani 1 1 d . . .
C56 C 0.2546(3) -0.17567(13) 0.64964(16) 0.0290(6) Uani 1 1 d . . .
H56 H 0.2163 -0.2021 0.6740 0.035 Uiso 1 1 calc R . .
C57 C 0.4224(3) -0.06071(17) 0.53524(19) 0.0486(9) Uani 1 1 d D . .
C58 C 0.2976(4) -0.26573(15) 0.5822(2) 0.0462(8) Uani 1 1 d . . .
C61 C 0.0928(2) -0.12640(11) 0.73224(15) 0.0232(5) Uani 1 1 d . . .
C62 C 0.0099(3) -0.14190(12) 0.66259(17) 0.0295(6) Uani 1 1 d . . .
H62 H 0.0222 -0.1299 0.6165 0.035 Uiso 1 1 calc R . .
C63 C -0.0901(3) -0.17426(13) 0.65820(18) 0.0342(6) Uani 1 1 d . A .
C64 C -0.1110(3) -0.19373(13) 0.72391(19) 0.0342(6) Uani 1 1 d . . .
H64 H -0.1787 -0.2160 0.7211 0.041 Uiso 1 1 calc R . .
C65 C -0.0297(3) -0.17952(12) 0.79382(17) 0.0293(6) Uani 1 1 d . A .
C66 C 0.0696(2) -0.14663(12) 0.79768(16) 0.0252(5) Uani 1 1 d . . .
H66 H 0.1234 -0.1376 0.8464 0.030 Uiso 1 1 calc R . .
C67 C -0.1785(3) -0.18517(18) 0.5812(2) 0.0488(9) Uani 1 1 d . . .
C68 C -0.0466(3) -0.19868(14) 0.8672(2) 0.0373(7) Uani 1 1 d . . .
B B 0.2103(3) -0.08888(13) 0.73500(17) 0.0227(5) Uani 1 1 d . . .
F32A F 0.4509(6) 0.1180(5) 0.7424(5) 0.069(2) Uani 0.628(9) 1 d PDU A 1
F33A F 0.3821(7) 0.1325(4) 0.8328(2) 0.0480(15) Uani 0.628(9) 1 d PD A 1
F31A F 0.3247(13) 0.1873(3) 0.7318(7) 0.074(3) Uani 0.628(9) 1 d PD A 1
F32B F 0.4269(11) 0.1248(8) 0.7171(8) 0.078(4) Uani 0.372(9) 1 d PDU A 2
F31B F 0.3183(18) 0.1890(5) 0.7467(9) 0.042(2) Uani 0.372(9) 1 d PD A 2
F33B F 0.4087(13) 0.1232(8) 0.8290(4) 0.078(6) Uani 0.372(9) 1 d PD A 2
F34A F -0.0572(7) 0.13747(19) 0.5600(5) 0.084(3) Uani 0.628(9) 1 d PD A 1
F35A F -0.1202(6) 0.0471(4) 0.5593(8) 0.0402(16) Uani 0.628(9) 1 d PD A 1
F36A F -0.0056(10) 0.0684(4) 0.4950(4) 0.065(2) Uani 0.628(9) 1 d PD A 1
F34B F -0.0380(10) 0.1380(3) 0.5430(5) 0.0320(17) Uani 0.372(9) 1 d PD A -2
F35B F -0.1327(10) 0.0596(5) 0.5570(14) 0.041(3) Uani 0.372(9) 1 d PD A -2
F36B F -0.0034(16) 0.0524(5) 0.5005(6) 0.049(3) Uani 0.372(9) 1 d PD A -2
F42A F 0.2456(7) -0.0721(3) 1.0261(4) 0.093(2) Uani 0.628(9) 1 d PD A 1
F41A F 0.3358(11) 0.0033(3) 1.0170(6) 0.067(3) Uani 0.628(9) 1 d P A 1
F43A F 0.4243(9) -0.0647(5) 1.0903(2) 0.124(5) Uani 0.628(9) 1 d PD A 1
F42B F 0.3310(14) -0.0886(3) 1.0686(5) 0.070(3) Uani 0.372(9) 1 d PD A 2
F41B F 0.3022(18) 0.0021(6) 1.0136(9) 0.067(5) Uani 0.372(9) 1 d PD A 2
F43B F 0.4651(6) -0.0307(4) 1.0726(5) 0.064(2) Uani 0.372(9) 1 d PD A 2
F44 F 0.6076(3) -0.19739(16) 0.84805(16) 0.0886(10) Uani 1 1 d . . .
F46 F 0.6863(2) -0.16138(15) 0.9599(2) 0.0916(11) Uani 1 1 d . . .
F45 F 0.5746(3) -0.23675(13) 0.9415(2) 0.0958(11) Uani 1 1 d . . .
F53A F 0.4653(6) -0.0133(3) 0.5746(4) 0.0738(19) Uani 0.628(9) 1 d PD A 1
F51A F 0.3625(7) -0.0490(6) 0.4670(4) 0.119(5) Uani 0.628(9) 1 d PD A 1
F52A F 0.5203(5) -0.0875(3) 0.5303(5) 0.072(2) Uani 0.628(9) 1 d P A 1
F53B F 0.392(2) -0.0049(3) 0.5364(12) 0.146(8) Uani 0.372(9) 1 d PDU A 2
F52B F 0.5309(7) -0.0631(10) 0.5533(10) 0.139(9) Uani 0.372(9) 1 d PDU A 2
F51B F 0.3870(15) -0.0711(8) 0.4631(4) 0.082(5) Uani 0.372(9) 1 d PD A 2
F54 F 0.3024(3) -0.27907(11) 0.51310(16) 0.0756(8) Uani 1 1 d . . .
F55 F 0.3859(3) -0.29428(11) 0.63273(18) 0.0773(8) Uani 1 1 d . . .
F56 F 0.2015(2) -0.29082(10) 0.58680(16) 0.0642(7) Uani 1 1 d . . .
F61A F -0.1255(13) -0.2050(6) 0.5312(7) 0.077(3) Uani 0.628(9) 1 d P A 1
F62A F -0.2512(12) -0.2293(4) 0.5846(9) 0.072(3) Uani 0.628(9) 1 d P A 1
F63A F -0.2337(17) -0.1358(8) 0.5518(11) 0.072(4) Uani 0.628(9) 1 d P A 1
F62B F -0.2782(19) -0.2067(9) 0.5829(15) 0.095(6) Uani 0.372(9) 1 d P A 2
F63B F -0.214(3) -0.1351(15) 0.543(2) 0.100(11) Uani 0.372(9) 1 d P A 2
F61B F -0.1437(19) -0.2143(9) 0.5327(12) 0.064(5) Uani 0.372(9) 1 d P A 2
F64A F -0.1455(14) -0.2253(7) 0.8564(10) 0.074(4) Uani 0.628(9) 1 d P A 1
F65A F 0.0360(12) -0.2353(8) 0.9070(10) 0.072(4) Uani 0.628(9) 1 d P A 1
F66A F -0.0435(12) -0.1539(5) 0.9165(6) 0.063(3) Uani 0.628(9) 1 d P A 1
F65B F 0.0443(15) -0.2231(13) 0.9162(15) 0.058(5) Uani 0.372(9) 1 d P A 2
F64B F -0.134(3) -0.2398(10) 0.8587(17) 0.062(5) Uani 0.372(9) 1 d P A 2
F66B F -0.079(2) -0.1505(11) 0.8961(10) 0.060(4) Uani 0.372(9) 1 d P A 2
H3 H 0.187(3) 0.1648(18) 0.835(2) 0.043(10) Uiso 1 1 d . . .
H4 H 0.236(3) 0.0661(16) 0.896(2) 0.037(9) Uiso 1 1 d . . .

loop_
_atom_site_aniso_label
_atom_site_aniso_U_11
_atom_site_aniso_U_22
_atom_site_aniso_U_33
_atom_site_aniso_U_23
_atom_site_aniso_U_13
_atom_site_aniso_U_12
Rh 0.02514(12) 0.02221(11) 0.02936(12) 0.00003(8) 0.00930(8) 0.00124(8)
P 0.0303(4) 0.0262(3) 0.0347(4) 0.0030(3) 0.0161(3) 0.0042(3)
C1 0.049(2) 0.0362(16) 0.0453(18) -0.0097(14) 0.0258(16) -0.0003(14)
C2 0.070(3) 0.0361(18) 0.072(3) -0.0204(18) 0.040(2) -0.0076(18)
C3 0.055(2) 0.0401(18) 0.057(2) -0.0244(16) 0.0274(18) -0.0162(16)
C4 0.0401(19) 0.054(2) 0.0298(15) -0.0151(14) 0.0060(14) -0.0046(15)
C5 0.052(2) 0.053(2) 0.0294(15) -0.0100(14) 0.0142(15) 0.0018(16)
C11 0.0358(17) 0.0376(16) 0.0508(19) 0.0124(14) 0.0190(15) 0.0117(13)
C12 0.043(2) 0.060(2) 0.106(4) 0.040(3) 0.032(2) 0.0121(19)
C13A 0.039(6) 0.026(3) 0.049(6) -0.003(4) 0.019(4) 0.000(3)
C13B 0.038(9) 0.029(7) 0.056(11) 0.000(7) 0.005(7) 0.003(6)
C14 0.044(2) 0.045(2) 0.076(3) 0.0175(18) 0.0333(19) 0.0183(16)
C15 0.0384(19) 0.048(2) 0.077(3) 0.0222(19) 0.0320(19) 0.0157(16)
C21 0.0394(17) 0.0303(14) 0.0365(16) 0.0029(12) 0.0189(13) 0.0009(12)
C22 0.071(3) 0.0416(19) 0.060(2) 0.0043(17) 0.045(2) -0.0043(18)
C23A 0.056(5) 0.046(4) 0.110(7) -0.008(4) 0.046(5) -0.007(4)
C23B 0.044(6) 0.042(6) 0.081(8) 0.019(5) 0.035(6) 0.003(5)
C24A 0.038(5) 0.041(5) 0.072(5) 0.001(5) 0.011(4) -0.003(4)
C24B 0.043(9) 0.053(11) 0.078(11) -0.010(11) -0.001(8) -0.008(8)
C25 0.061(2) 0.0439(19) 0.0424(19) -0.0032(15) 0.0179(17) -0.0115(17)
C31 0.0228(12) 0.0251(12) 0.0236(12) 0.0032(10) 0.0105(10) 0.0033(10)
C32 0.0233(13) 0.0260(13) 0.0330(14) 0.0043(11) 0.0100(11) 0.0025(10)
C33 0.0251(14) 0.0272(13) 0.0398(16) 0.0033(11) 0.0136(12) -0.0014(11)
C34 0.0351(15) 0.0247(13) 0.0367(15) 0.0074(11) 0.0160(13) 0.0043(11)
C35 0.0309(14) 0.0272(13) 0.0276(13) 0.0042(11) 0.0095(11) 0.0081(11)
C36 0.0257(13) 0.0243(12) 0.0236(12) 0.0004(10) 0.0090(10) 0.0021(10)
C37 0.0318(17) 0.0289(15) 0.069(2) 0.0083(15) 0.0122(16) -0.0041(13)
C38 0.0457(19) 0.0347(16) 0.0346(16) 0.0079(13) 0.0007(14) 0.0109(14)
C41 0.0238(13) 0.0210(12) 0.0270(13) 0.0042(10) 0.0090(10) -0.0004(10)
C42 0.0309(14) 0.0250(12) 0.0282(13) 0.0036(11) 0.0100(11) 0.0021(11)
C43 0.0467(18) 0.0287(14) 0.0269(14) 0.0043(11) 0.0106(13) 0.0015(13)
C44 0.0401(17) 0.0351(16) 0.0282(15) 0.0067(12) -0.0002(13) 0.0001(13)
C45 0.0304(15) 0.0303(14) 0.0372(16) 0.0069(12) 0.0034(12) 0.0037(12)
C46 0.0262(13) 0.0276(13) 0.0289(14) 0.0021(11) 0.0079(11) 0.0017(11)
C47 0.082(3) 0.0427(19) 0.0279(16) 0.0012(14) 0.0159(18) 0.0097(19)
C48 0.0379(19) 0.059(2) 0.047(2) 0.0043(17) -0.0043(16) 0.0179(17)
C51 0.0229(13) 0.0276(13) 0.0227(12) 0.0044(10) 0.0059(10) 0.0035(10)
C52 0.0278(14) 0.0296(14) 0.0300(14) 0.0024(11) 0.0098(11) -0.0010(11)
C53 0.0315(15) 0.0422(17) 0.0314(15) 0.0039(12) 0.0152(12) -0.0029(13)
C54 0.0366(16) 0.0442(17) 0.0311(15) -0.0005(13) 0.0187(13) 0.0031(13)
C55 0.0381(16) 0.0314(15) 0.0332(15) 0.0012(12) 0.0167(13) 0.0052(12)
C56 0.0347(15) 0.0282(13) 0.0289(14) 0.0044(11) 0.0169(12) 0.0046(11)
C57 0.050(2) 0.057(2) 0.048(2) 0.0042(17) 0.0285(17) -0.0122(18)
C58 0.066(2) 0.0339(16) 0.050(2) -0.0014(14) 0.0350(19) 0.0071(16)
C61 0.0242(13) 0.0180(11) 0.0283(13) 0.0015(9) 0.0096(10) 0.0037(9)
C62 0.0329(15) 0.0247(13) 0.0301(14) 0.0005(11) 0.0091(12) 0.0001(11)
C63 0.0321(15) 0.0269(14) 0.0392(16) -0.0051(12) 0.0054(13) -0.0040(11)
C64 0.0301(15) 0.0250(13) 0.0491(18) -0.0020(12) 0.0149(13) -0.0040(11)
C65 0.0310(14) 0.0215(12) 0.0392(15) 0.0021(11) 0.0166(12) 0.0021(11)
C66 0.0252(13) 0.0225(12) 0.0282(13) -0.0004(10) 0.0093(11) 0.0023(10)
C67 0.043(2) 0.045(2) 0.048(2) -0.0059(17) 0.0017(16) -0.0091(16)
C68 0.0385(17) 0.0312(15) 0.0498(19) 0.0034(13) 0.0249(15) -0.0036(13)
B 0.0234(14) 0.0215(13) 0.0240(14) 0.0031(10) 0.0087(11) 0.0018(11)
F32A 0.030(3) 0.081(4) 0.101(4) -0.023(4) 0.028(3) -0.019(2)
F33A 0.037(4) 0.052(3) 0.044(3) 0.0003(19) -0.0020(19) -0.011(3)
F31A 0.073(6) 0.029(3) 0.099(7) 0.021(4) 0.001(5) -0.017(3)
F32B 0.037(5) 0.078(6) 0.128(9) -0.006(6) 0.038(6) -0.023(5)
F31B 0.043(5) 0.025(5) 0.050(4) -0.002(3) 0.004(4) -0.005(4)
F33B 0.029(6) 0.044(6) 0.126(10) 0.024(6) -0.026(5) -0.013(4)
F34A 0.083(5) 0.034(3) 0.090(6) 0.009(2) -0.037(4) 0.016(2)
F35A 0.029(2) 0.040(3) 0.038(3) 0.003(3) -0.008(2) 0.015(2)
F36A 0.079(4) 0.073(5) 0.033(3) 0.035(3) 0.005(2) 0.004(4)
F34B 0.048(4) 0.036(3) 0.022(3) 0.016(2) 0.025(3) 0.018(3)
F35B 0.033(5) 0.031(5) 0.048(5) 0.008(4) -0.001(4) 0.021(4)
F36B 0.092(7) 0.044(5) 0.013(3) 0.016(3) 0.019(3) 0.040(5)
F42A 0.129(6) 0.102(4) 0.080(4) -0.042(3) 0.081(4) -0.043(4)
F41A 0.114(8) 0.038(3) 0.057(4) -0.011(2) 0.039(5) 0.012(3)
F43A 0.169(8) 0.171(10) 0.016(2) 0.010(3) 0.008(3) 0.115(8)
F42B 0.146(10) 0.044(4) 0.034(5) -0.002(3) 0.048(6) -0.013(5)
F41B 0.081(9) 0.095(9) 0.024(4) 0.011(4) 0.015(4) 0.059(7)
F43B 0.087(5) 0.071(5) 0.024(4) -0.011(3) 0.003(3) -0.003(4)
F44 0.0647(17) 0.122(3) 0.0680(17) -0.0105(17) 0.0062(14) 0.0599(18)
F46 0.0351(13) 0.098(2) 0.113(2) -0.0369(19) -0.0167(14) 0.0180(14)
F45 0.081(2) 0.0539(16) 0.129(3) 0.0257(17) 0.0009(19) 0.0293(15)
F53A 0.086(4) 0.072(4) 0.076(3) 0.000(3) 0.044(3) -0.043(3)
F51A 0.047(3) 0.196(12) 0.086(6) 0.105(6) -0.016(3) -0.047(5)
F52A 0.059(4) 0.073(3) 0.111(6) 0.016(3) 0.065(5) 0.003(3)
F53B 0.31(2) 0.037(4) 0.201(16) -0.008(7) 0.228(17) -0.028(8)
F52B 0.042(6) 0.24(2) 0.100(10) 0.105(13) -0.022(6) -0.065(10)
F51B 0.132(13) 0.093(8) 0.028(4) 0.004(5) 0.034(6) -0.047(8)
F54 0.134(3) 0.0486(13) 0.0691(16) -0.0166(12) 0.0670(18) -0.0037(15)
F55 0.087(2) 0.0434(13) 0.099(2) 0.0117(13) 0.0271(17) 0.0275(13)
F56 0.0831(18) 0.0356(11) 0.0913(18) -0.0160(11) 0.0522(15) -0.0132(11)
F61A 0.076(5) 0.110(7) 0.040(4) -0.025(3) 0.010(3) -0.027(4)
F62A 0.070(7) 0.067(4) 0.059(3) -0.001(3) -0.010(4) -0.040(3)
F63A 0.069(6) 0.057(6) 0.060(4) -0.005(4) -0.021(4) 0.030(5)
F62B 0.052(9) 0.150(18) 0.068(7) -0.017(13) -0.001(6) -0.061(11)
F63B 0.082(14) 0.079(12) 0.086(16) -0.002(10) -0.046(12) -0.015(9)
F61B 0.067(9) 0.056(6) 0.050(7) -0.017(5) -0.008(6) 0.028(8)
F64A 0.058(4) 0.102(10) 0.072(5) 0.015(6) 0.035(3) -0.038(6)
F65A 0.094(8) 0.074(5) 0.064(7) 0.035(4) 0.051(6) 0.043(5)
F66A 0.115(9) 0.040(3) 0.048(5) -0.003(3) 0.049(5) -0.008(4)
F65B 0.031(5) 0.098(14) 0.041(5) 0.030(7) 0.008(5) -0.003(7)
F64B 0.085(10) 0.045(5) 0.057(6) 0.009(4) 0.021(6) -0.037(6)
F66B 0.100(12) 0.055(5) 0.041(8) 0.008(6) 0.047(8) 0.021(7)

loop_
_atom_type_symbol
_atom_type_description
_atom_type_scat_dispersion_real
_atom_type_scat_dispersion_imag
_atom_type_scat_source
C C 0.0033 0.0016 'International Tables Vol C Tables 4.2.6.8 and 6.1.1.4'
H H 0.0000 0.0000 'International Tables Vol C Tables 4.2.6.8 and 6.1.1.4'
B B 0.0013 0.0007 'International Tables Vol C Tables 4.2.6.8 and 6.1.1.4'
F F 0.0171 0.0103 'International Tables Vol C Tables 4.2.6.8 and 6.1.1.4'
P P 0.1023 0.0942 'International Tables Vol C Tables 4.2.6.8 and 6.1.1.4'
Rh Rh -1.1178 0.9187 'International Tables Vol C Tables 4.2.6.8 and 6.1.1.4'

loop_
_geom_angle_atom_site_label_1
_geom_angle_atom_site_label_2
_geom_angle_atom_site_label_3
_geom_angle
C4 Rh C3 38.47(15)
C4 Rh P 82.80(10)
C3 Rh P 81.54(11)
C4 Rh C33 105.18(13)
C3 Rh C33 98.06(13)
P Rh C33 166.79(8)
C4 Rh C36 145.56(13)
C3 Rh C36 172.75(13)
P Rh C36 104.23(7)
C33 Rh C36 75.30(10)
C4 Rh C35 168.37(13)
C3 Rh C35 137.95(14)
P Rh C35 108.38(8)
C33 Rh C35 63.24(11)
C36 Rh C35 36.31(9)
C4 Rh C32 97.14(13)
C3 Rh C32 113.65(13)
P Rh C32 155.26(7)
C33 Rh C32 35.87(10)
C36 Rh C32 62.58(10)
C35 Rh C32 74.13(10)
C4 Rh C34 134.23(13)
C3 Rh C34 108.60(13)
P Rh C34 131.93(8)
C33 Rh C34 35.70(11)
C36 Rh C34 64.31(10)
C35 Rh C34 34.97(11)
C32 Rh C34 63.86(10)
C4 Rh C31 113.42(12)
C3 Rh C31 144.44(13)
P Rh C31 123.00(7)
C33 Rh C31 64.00(10)
C36 Rh C31 34.84(9)
C35 Rh C31 63.64(9)
C32 Rh C31 34.88(9)
C34 Rh C31 75.46(9)
C11 P C21 106.23(16)
C11 P C1 111.03(17)
C21 P C1 106.32(15)
C11 P Rh 117.23(11)
C21 P Rh 117.20(10)
C1 P Rh 98.10(12)
C5 C1 C2 102.7(3)
C5 C1 P 104.0(2)
C2 C1 P 103.6(2)
C5 C1 H1 115.0
C2 C1 H1 115.0
P C1 H1 115.0
C3 C2 C1 99.9(3)
C3 C2 H2A 111.8
C1 C2 H2A 111.8
C3 C2 H2B 111.8
C1 C2 H2B 111.8
H2A C2 H2B 109.5
C4 C3 C2 109.0(3)
C4 C3 Rh 69.74(18)
C2 C3 Rh 115.7(3)
C4 C3 H3 122(2)
C2 C3 H3 123(2)
Rh C3 H3 104(2)
C3 C4 C5 109.0(3)
C3 C4 Rh 71.8(2)
C5 C4 Rh 114.1(2)
C3 C4 H4 123(2)
C5 C4 H4 122(2)
Rh C4 H4 105(2)
C4 C5 C1 100.6(3)
C4 C5 H5A 111.6
C1 C5 H5A 111.6
C4 C5 H5B 111.6
C1 C5 H5B 111.6
H5A C5 H5B 109.4
C15 C11 C12 106.3(3)
C15 C11 P 117.4(3)
C12 C11 P 119.4(3)
C15 C11 H11 103.9
C12 C11 H11 103.9
P C11 H11 103.9
C13A C12 C13B 19.7(6)
C13A C12 C11 107.5(6)
C13B C12 C11 107.0(9)
C13A C12 H12C 92.4
C13B C12 H12C 110.3
C11 C12 H12C 110.3
C13A C12 H12D 125.9
C13B C12 H12D 110.3
C11 C12 H12D 110.3
H12C C12 H12D 108.6
C13A C12 H12A 110.2
C13B C12 H12A 126.5
C11 C12 H12A 110.1
H12C C12 H12A 19.4
H12D C12 H12A 91.3
C13A C12 H12B 110.0
C13B C12 H12B 92.6
C11 C12 H12B 110.5
H12C C12 H12B 123.8
H12D C12 H12B 19.2
H12A C12 H12B 108.5
C12 C13A C14 102.7(7)
C12 C13A H13A 111.2
C14 C13A H13A 111.2
C12 C13A H13B 111.2
C14 C13A H13B 111.2
H13A C13A H13B 109.1
C14 C13B C12 109.4(15)
C14 C13B H13C 109.8
C12 C13B H13C 109.8
C14 C13B H13D 109.8
C12 C13B H13D 109.8
H13C C13B H13D 108.2
C13B C14 C15 108.6(9)
C13B C14 C13A 18.5(7)
C15 C14 C13A 100.8(5)
C13B C14 H14A 121.1
C15 C14 H14A 111.6
C13A C14 H14A 111.6
C13B C14 H14B 93.1
C15 C14 H14B 111.6
C13A C14 H14B 111.6
H14A C14 H14B 109.4
C13B C14 H14C 109.0
C15 C14 H14C 109.8
C13A C14 H14C 127.3
H14A C14 H14C 95.8
H14B C14 H14C 16.8
C13B C14 H14D 111.8
C15 C14 H14D 109.5
C13A C14 H14D 100.1
H14A C14 H14D 13.0
H14B C14 H14D 120.8
H14C C14 H14D 108.2
C11 C15 C14 104.4(3)
C11 C15 H15A 110.9
C14 C15 H15A 110.9
C11 C15 H15B 110.9
C14 C15 H15B 110.9
H15A C15 H15B 108.9
C25 C21 C22 105.2(3)
C25 C21 P 116.1(2)
C22 C21 P 114.7(2)
C25 C21 H21 106.8
C22 C21 H21 106.8
P C21 H21 106.8
C23B C22 C21 102.5(5)
C23B C22 C23A 34.5(5)
C21 C22 C23A 104.9(4)
C23B C22 H22A 138.7
C21 C22 H22A 110.8
C23A C22 H22A 110.8
C23B C22 H22B 80.1
C21 C22 H22B 110.8
C23A C22 H22B 110.8
H22A C22 H22B 108.8
C23B C22 H22C 111.3
C21 C22 H22C 111.3
C23A C22 H22C 136.0
H22A C22 H22C 78.9
H22B C22 H22C 32.6
C23B C22 H22D 111.2
C21 C22 H22D 111.2
C23A C22 H22D 78.6
H22A C22 H22D 33.7
H22B C22 H22D 132.4
H22C C22 H22D 109.2
C24A C23A C22 103.2(7)
C24A C23A H23A 111.1
C22 C23A H23A 111.1
C24A C23A H23B 111.1
C22 C23A H23B 111.1
H23A C23A H23B 109.1
C22 C23B C24B 98.1(10)
C22 C23B H23C 112.1
C24B C23B H23C 112.1
C22 C23B H23D 112.1
C24B C23B H23D 112.1
H23C C23B H23D 109.8
C23A C24A C25 101.8(7)
C23A C24A H24A 111.4
C25 C24A H24A 111.4
C23A C24A H24B 111.4
C25 C24A H24B 111.4
H24A C24A H24B 109.3
C25 C24B C23B 106.0(14)
C25 C24B H24C 110.5
C23B C24B H24C 110.5
C25 C24B H24D 110.5
C23B C24B H24D 110.5
H24C C24B H24D 108.7
C24B C25 C21 102.3(10)
C24B C25 C24A 20.8(6)
C21 C25 C24A 105.3(6)
C24B C25 H25A 129.3
C21 C25 H25A 110.7
C24A C25 H25A 110.7
C24B C25 H25B 93.3
C21 C25 H25B 110.7
C24A C25 H25B 110.7
H25A C25 H25B 108.8
C24B C25 H25C 112.0
C21 C25 H25C 111.4
C24A C25 H25C 92.1
H25A C25 H25C 19.7
H25B C25 H25C 123.8
C24B C25 H25D 110.5
C21 C25 H25D 111.4
C24A C25 H25D 125.8
H25A C25 H25D 92.2
H25B C25 H25D 18.3
H25C C25 H25D 109.2
C36 C31 C32 114.3(2)
C36 C31 B 123.1(2)
C32 C31 B 122.0(2)
C36 C31 Rh 67.21(14)
C32 C31 Rh 68.03(15)
B C31 Rh 141.76(17)
C33 C32 C31 123.0(3)
C33 C32 Rh 70.31(16)
C31 C32 Rh 77.09(15)
C33 C32 H32 118.5
C31 C32 H32 118.5
Rh C32 H32 126.0
C32 C33 C34 121.3(3)
C32 C33 C37 119.1(3)
C34 C33 C37 119.5(3)
C32 C33 Rh 73.82(16)
C34 C33 Rh 75.13(17)
C37 C33 Rh 127.1(2)
C35 C34 C33 116.9(3)
C35 C34 Rh 70.93(16)
C33 C34 Rh 69.17(16)
C35 C34 H34 121.6
C33 C34 H34 121.6
Rh C34 H34 130.7
C34 C35 C36 121.4(3)
C34 C35 C38 119.2(3)
C36 C35 C38 119.0(3)
C34 C35 Rh 74.09(17)
C36 C35 Rh 71.36(15)
C38 C35 Rh 133.5(2)
C31 C36 C35 122.4(3)
C31 C36 Rh 77.95(16)
C35 C36 Rh 72.33(16)
C31 C36 H36 118.8
C35 C36 H36 118.8
Rh C36 H36 122.1
F33B C37 F31A 119.1(12)
F33B C37 F31B 108.6(7)
F31A C37 F31B 13.5(11)
F33B C37 F32A 88.1(8)
F31A C37 F32A 107.7(5)
F31B C37 F32A 117.6(12)
F33B C37 F32B 109.1(6)
F31A C37 F32B 94.2(11)
F31B C37 F32B 106.4(7)
F32A C37 F32B 21.2(8)
F33B C37 F33A 17.7(9)
F31A C37 F33A 107.8(5)
F31B C37 F33A 95.6(10)
F32A C37 F33A 105.1(5)
F32B C37 F33A 125.6(8)
F33B C37 C33 114.6(8)
F31A C37 C33 111.9(7)
F31B C37 C33 112.7(10)
F32A C37 C33 112.8(5)
F32B C37 C33 104.9(8)
F33A C37 C33 111.1(5)
F36A C38 F35A 108.3(5)
F36A C38 F35B 112.0(14)
F35A C38 F35B 13.5(9)
F36A C38 F34B 90.1(5)
F35A C38 F34B 120.2(7)
F35B C38 F34B 106.9(6)
F36A C38 F34A 108.1(4)
F35A C38 F34A 106.7(5)
F35B C38 F34A 93.4(8)
F34B C38 F34A 19.2(5)
F36A C38 F36B 15.7(7)
F35A C38 F36B 99.4(12)
F35B C38 F36B 106.2(7)
F34B C38 F36B 105.8(5)
F34A C38 F36B 123.7(6)
F36A C38 C35 113.3(5)
F35A C38 C35 109.4(6)
F35B C38 C35 117.2(10)
F34B C38 C35 114.0(6)
F34A C38 C35 110.8(4)
F36B C38 C35 105.8(7)
C42 C41 C46 115.7(3)
C42 C41 B 121.0(2)
C46 C41 B 123.2(2)
C43 C42 C41 122.3(3)
C43 C42 H42 118.8
C41 C42 H42 118.8
C44 C43 C42 120.7(3)
C44 C43 C47 120.6(3)
C42 C43 C47 118.7(3)
C45 C44 C43 118.0(3)
C45 C44 H44 121.0
C43 C44 H44 121.0
C44 C45 C46 121.5(3)
C44 C45 C48 118.7(3)
C46 C45 C48 119.8(3)
C45 C46 C41 121.8(3)
C45 C46 H46 119.1
C41 C46 H46 119.1
F41A C47 F42B 129.4(8)
F41A C47 F43A 111.6(7)
F42B C47 F43A 56.1(6)
F41A C47 F41B 17.1(15)
F42B C47 F41B 118.3(11)
F43A C47 F41B 118.7(8)
F41A C47 F42A 100.3(7)
F42B C47 F42A 49.9(6)
F43A C47 F42A 103.3(6)
F41B C47 F42A 83.4(11)
F41A C47 F43B 81.7(7)
F42B C47 F43B 99.3(7)
F43A C47 F43B 43.5(5)
F41B C47 F43B 96.5(10)
F42A C47 F43B 141.5(5)
F41A C47 C43 114.2(6)
F42B C47 C43 114.0(4)
F43A C47 C43 117.2(4)
F41B C47 C43 117.9(8)
F42A C47 C43 108.0(3)
F43B C47 C43 105.9(4)
F46 C48 F44 109.2(4)
F46 C48 F45 105.6(3)
F44 C48 F45 103.1(4)
F46 C48 C45 113.0(3)
F44 C48 C45 113.9(3)
F45 C48 C45 111.2(4)
C52 C51 C56 115.7(2)
C52 C51 B 123.1(2)
C56 C51 B 121.0(2)
C53 C52 C51 121.9(3)
C53 C52 H52 119.1
C51 C52 H52 119.1
C54 C53 C52 121.1(3)
C54 C53 C57 118.7(3)
C52 C53 C57 120.2(3)
C55 C54 C53 118.0(3)
C55 C54 H54 121.0
C53 C54 H54 121.0
C54 C55 C56 120.8(3)
C54 C55 C58 119.3(3)
C56 C55 C58 119.8(3)
C55 C56 C51 122.5(3)
C55 C56 H56 118.8
C51 C56 H56 118.8
F52B C57 F51A 119.7(8)
F52B C57 F51B 104.0(12)
F51A C57 F51B 26.9(11)
F52B C57 F53A 71.6(11)
F51A C57 F53A 113.1(7)
F51B C57 F53A 132.2(8)
F52B C57 F53B 108.5(12)
F51A C57 F53B 75.1(11)
F51B C57 F53B 100.8(11)
F53A C57 F53B 43.6(11)
F52B C57 F52A 29.6(11)
F51A C57 F52A 105.1(7)
F51B C57 F52A 81.9(9)
F53A C57 F52A 101.1(5)
F53B C57 F52A 132.9(9)
F52B C57 C53 117.7(7)
F51A C57 C53 114.7(5)
F51B C57 C53 111.3(8)
F53A C57 C53 112.2(4)
F53B C57 C53 112.8(5)
F52A C57 C53 109.5(4)
F56 C58 F54 106.3(3)
F56 C58 F55 106.5(3)
F54 C58 F55 106.9(3)
F56 C58 C55 113.0(3)
F54 C58 C55 112.7(3)
F55 C58 C55 111.1(3)
C62 C61 C66 115.3(2)
C62 C61 B 121.2(2)
C66 C61 B 123.5(2)
C63 C62 C61 122.6(3)
C63 C62 H62 118.7
C61 C62 H62 118.7
C64 C63 C62 120.8(3)
C64 C63 C67 120.1(3)
C62 C63 C67 119.0(3)
C63 C64 C65 117.8(3)
C63 C64 H64 121.1
C65 C64 H64 121.1
C64 C65 C66 120.9(3)
C64 C65 C68 120.9(3)
C66 C65 C68 118.2(3)
C65 C66 C61 122.4(3)
C65 C66 H66 118.8
C61 C66 H66 118.8
F61B C67 F63A 112.0(13)
F61B C67 F62B 110.4(16)
F63A C67 F62B 87.7(14)
F61B C67 F63B 100.3(19)
F63A C67 F63B 14(3)
F62B C67 F63B 100(2)
F61B C67 F62A 92.0(14)
F63A C67 F62A 112.1(12)
F62B C67 F62A 26.0(11)
F63B C67 F62A 122.5(18)
F61B C67 F61A 13.1(18)
F63A C67 F61A 106.5(12)
F62B C67 F61A 122.8(13)
F63B C67 F61A 93.3(19)
F62A C67 F61A 105.1(10)
F61B C67 C63 116.5(9)
F63A C67 C63 111.9(8)
F62B C67 C63 114.9(12)
F63B C67 C63 112.7(14)
F62A C67 C63 110.9(7)
F61A C67 C63 110.1(7)
F64A C68 F65B 117.1(13)
F64A C68 F66B 92.6(13)
F65B C68 F66B 111.1(15)
F64A C68 F65A 107.9(10)
F65B C68 F65A 13.9(18)
F66B C68 F65A 123.6(11)
F64A C68 F66A 105.4(10)
F65B C68 F66A 90.3(13)
F66B C68 F66A 20.9(11)
F65A C68 F66A 103.3(9)
F64A C68 F64B 14.8(18)
F65B C68 F64B 104.7(17)
F66B C68 F64B 105.5(17)
F65A C68 F64B 94.3(14)
F66A C68 F64B 115.2(13)
F64A C68 C65 112.5(8)
F65B C68 C65 114.4(11)
F66B C68 C65 106.5(9)
F65A C68 C65 112.2(8)
F66A C68 C65 114.9(6)
F64B C68 C65 114.4(12)
C41 B C61 110.2(2)
C41 B C51 109.3(2)
C61 B C51 109.3(2)
C41 B C31 110.0(2)
C61 B C31 111.8(2)
C51 B C31 106.1(2)

loop_
_geom_bond_atom_site_label_1
_geom_bond_atom_site_label_2
_geom_bond_distance
Rh C4 2.131(3)
Rh C3 2.158(3)
Rh P 2.2608(8)
Rh C33 2.263(3)
Rh C36 2.287(3)
Rh C35 2.300(3)
Rh C32 2.308(3)
Rh C34 2.340(3)
Rh C31 2.426(3)
P C11 1.832(3)
P C21 1.836(3)
P C1 1.840(3)
C1 C5 1.537(5)
C1 C2 1.539(5)
C1 H1 1.0000
C2 C3 1.523(5)
C2 H2A 0.9900
C2 H2B 0.9900
C3 C4 1.413(6)
C3 H3 0.96(4)
C4 C5 1.513(5)
C4 H4 0.95(4)
C5 H5A 0.9900
C5 H5B 0.9900
C11 C15 1.525(5)
C11 C12 1.527(5)
C11 H11 1.0000
C12 C13A 1.477(13)
C12 C13B 1.50(2)
C12 H12C 0.9900
C12 H12D 0.9900
C12 H12A 0.9900
C12 H12B 0.9900
C13A C14 1.585(12)
C13A H13A 0.9900
C13A H13B 0.9900
C13B C14 1.43(2)
C13B H13C 0.9900
C13B H13D 0.9900
C14 C15 1.541(5)
C14 H14A 0.9900
C14 H14B 0.9900
C14 H14C 0.9900
C14 H14D 0.9900
C15 H15A 0.9900
C15 H15B 0.9900
C21 C25 1.535(5)
C21 C22 1.555(4)
C21 H21 1.0000
C22 C23B 1.433(12)
C22 C23A 1.607(10)
C22 H22A 0.9900
C22 H22B 0.9900
C22 H22C 0.9900
C22 H22D 0.9900
C23A C24A 1.504(14)
C23A H23A 0.9900
C23A H23B 0.9900
C23B C24B 1.56(3)
C23B H23C 0.9900
C23B H23D 0.9900
C24A C25 1.552(13)
C24A H24A 0.9900
C24A H24B 0.9900
C24B C25 1.48(2)
C24B H24C 0.9900
C24B H24D 0.9900
C25 H25A 0.9900
C25 H25B 0.9900
C25 H25C 0.9900
C25 H25D 0.9900
C31 C36 1.417(4)
C31 C32 1.423(4)
C31 B 1.654(4)
C32 C33 1.408(4)
C32 H32 0.9500
C33 C34 1.413(4)
C33 C37 1.512(4)
C34 C35 1.395(4)
C34 H34 0.9500
C35 C36 1.429(4)
C35 C38 1.507(4)
C36 H36 0.9500
C37 F33B 1.308(7)
C37 F31A 1.320(5)
C37 F31B 1.333(7)
C37 F32A 1.334(5)
C37 F32B 1.334(7)
C37 F33A 1.340(5)
C38 F36A 1.328(6)
C38 F35A 1.335(5)
C38 F35B 1.339(7)
C38 F34B 1.341(6)
C38 F34A 1.347(5)
C38 F36B 1.359(6)
C41 C42 1.402(4)
C41 C46 1.404(4)
C41 B 1.638(4)
C42 C43 1.392(4)
C42 H42 0.9500
C43 C44 1.385(5)
C43 C47 1.498(5)
C44 C45 1.380(5)
C44 H44 0.9500
C45 C46 1.389(4)
C45 C48 1.506(5)
C46 H46 0.9500
C47 F41A 1.238(8)
C47 F42B 1.269(6)
C47 F43A 1.285(5)
C47 F41B 1.336(8)
C47 F42A 1.421(6)
C47 F43B 1.433(7)
C48 F46 1.306(5)
C48 F44 1.314(5)
C48 F45 1.353(5)
C51 C52 1.400(4)
C51 C56 1.403(4)
C51 B 1.648(4)
C52 C53 1.393(4)
C52 H52 0.9500
C53 C54 1.389(5)
C53 C57 1.497(4)
C54 C55 1.382(4)
C54 H54 0.9500
C55 C56 1.388(4)
C55 C58 1.505(4)
C56 H56 0.9500
C57 F52B 1.256(8)
C57 F51A 1.265(6)
C57 F51B 1.284(7)
C57 F53A 1.292(6)
C57 F53B 1.298(8)
C57 F52A 1.363(7)
C58 F56 1.325(5)
C58 F54 1.331(4)
C58 F55 1.337(5)
C61 C62 1.401(4)
C61 C66 1.403(4)
C61 B 1.644(4)
C62 C63 1.395(4)
C62 H62 0.9500
C63 C64 1.389(5)
C63 C67 1.504(5)
C64 C65 1.389(4)
C64 H64 0.9500
C65 C66 1.396(4)
C65 C68 1.500(4)
C66 H66 0.9500
C67 F61B 1.285(19)
C67 F63A 1.313(15)
C67 F62B 1.32(2)
C67 F63B 1.32(4)
C67 F62A 1.338(13)
C67 F61A 1.361(14)
C68 F64A 1.299(13)
C68 F65B 1.30(2)
C68 F66B 1.32(2)
C68 F65A 1.321(16)
C68 F66A 1.342(13)
C68 F64B 1.37(2)
